data_7103850
loop_
_publ_author_name
'Caira, Mino R'
'de Vries, Elise J C'
'Nassimbeni, Luigi R'

_publ_section_title
;
 Crystallization of two forms of a cyclodextrin inclusion complex
 containing a common organic guest
;
_journal_issue 16
_journal_name_full 'Chemical communications (Cambridge, England)'
_journal_page_first 2058
_journal_page_last 2059
_journal_paper_doi 10.1039/b305784b
_journal_year 2003
_chemical_formula_moiety 'C42 H70 O35.C8 H8 O3. 7.2 H2O'
_chemical_formula_sum 'C50 H92.4 O45.2'
_chemical_formula_weight 1416.80
_chemical_melting_point 'dehydration onset 20C, decomp. from 194C'
_chemical_name_common
;
bis(beta-cyclodextrin) bis(4-hydroxybenzoic acid methyl
ester) clathrate hydrate (monoclinic form)
;
_chemical_name_systematic
;
bis(beta-cyclodextrin) bis(4-hydroxybenzoic acid methyl ester) clathrate
hydrate (monoclinic form)
;
_space_group_IT_number 5
_symmetry_cell_setting monoclinic
_symmetry_space_group_name_Hall 'C 2y'
_symmetry_space_group_name_H-M 'C 1 2 1'
_atom_sites_solution_hydrogens geom
_atom_sites_solution_primary direct
_atom_sites_solution_secondary difmap
_audit_creation_method SHELXL-97
_cell_angle_alpha 90.00
_cell_angle_beta 110.668(1)
_cell_angle_gamma 90.00
_cell_formula_units_Z 4
_cell_length_a 18.8632(4)
_cell_length_b 24.4542(5)
_cell_length_c 15.5942(5)
_cell_measurement_reflns_used 21970
_cell_measurement_temperature 293(2)
_cell_measurement_theta_max 27.9
_cell_measurement_theta_min 1.0
_cell_volume 6730.4(3)
_computing_cell_refinement 'DENZO-SMN (Otwinowski & Minor, 1997)'
_computing_data_collection 'COLLECT 2000'
_computing_data_reduction 'DENZO-SMN (Otwinowski & Minor, 1997)'
_computing_molecular_graphics 'WebLab Viewer Pro 3.7 (MSI Inc.)'
_computing_publication_material 'Parst (Nardelli, 1995)'
_computing_structure_refinement 'SHELXL-97 (Sheldrick, 1997)'
_computing_structure_solution 'SHELXS-97 (Sheldrick, 1990)'
_diffrn_ambient_temperature 293(2)
_diffrn_measured_fraction_theta_full 0.984
_diffrn_measured_fraction_theta_max 0.984
_diffrn_measurement_device_type 'Nonius Kappa CCD diffractometer'
_diffrn_measurement_method 'phi- and omega-scans of 1.0 deg.'
_diffrn_radiation_monochromator graphite
_diffrn_radiation_source 'fine-focus sealed tube'
_diffrn_radiation_type MoK\a
_diffrn_radiation_wavelength 0.71073
_diffrn_reflns_av_R_equivalents 0.0200
_diffrn_reflns_av_sigmaI/netI 0.0585
_diffrn_reflns_limit_h_max 24
_diffrn_reflns_limit_h_min -22
_diffrn_reflns_limit_k_max 31
_diffrn_reflns_limit_k_min -31
_diffrn_reflns_limit_l_max 20
_diffrn_reflns_limit_l_min -19
_diffrn_reflns_number 21970
_diffrn_reflns_theta_full 27.87
_diffrn_reflns_theta_max 27.87
_diffrn_reflns_theta_min 1.68
_exptl_absorpt_coefficient_mu 0.125
_exptl_absorpt_correction_type none
_exptl_crystal_colour colourless
_exptl_crystal_density_diffrn 1.398
_exptl_crystal_density_method 'not measured'
_exptl_crystal_description prism
_exptl_crystal_F_000 3016
_exptl_crystal_size_max 0.32
_exptl_crystal_size_mid 0.18
_exptl_crystal_size_min 0.10
_refine_diff_density_max 0.835
_refine_diff_density_min -0.830
_refine_diff_density_rms 0.218
_refine_ls_abs_structure_details 'Flack H D (1983), Acta Cryst. A39, 876-881'
_refine_ls_abs_structure_Flack 0.4(14)
_refine_ls_extinction_coef 0.022(2)
_refine_ls_extinction_expression Fc^*^=kFc[1+0.001xFc^2^\l^3^/sin(2\q)]^-1/4^
_refine_ls_extinction_method SHELXL
_refine_ls_goodness_of_fit_ref 1.068
_refine_ls_hydrogen_treatment mixed
_refine_ls_matrix_type full
_refine_ls_number_parameters 761
_refine_ls_number_reflns 14557
_refine_ls_number_restraints 20
_refine_ls_restrained_S_all 1.346
_refine_ls_R_factor_all 0.1290
_refine_ls_R_factor_gt 0.1002
_refine_ls_shift/su_max 0.513
_refine_ls_shift/su_mean 0.016
_refine_ls_structure_factor_coef Fsqd
_refine_ls_weighting_details 'calc w=1/[\s^2^(Fo^2^)+(0.1959P)^2^+2.1929P] where P=(Fo^2^+2Fc^2^)/3'
_refine_ls_weighting_scheme calc
_refine_ls_wR_factor_gt 0.2532
_refine_ls_wR_factor_ref 0.2854
_reflns_number_gt 10463
_reflns_number_total 14557
_reflns_threshold_expression >2sigma(I)
_cod_data_source_file b305784b.txt
_cod_data_source_block MPBCD
_cod_depositor_comments
;
The following automatic conversions were performed:
'_symmetry_cell_setting' value 'Monoclinic' changed to 'monoclinic'
according to '/home/saulius/struct/CIF-dictionaries/cif_core.dic'
dictionary named 'cif_core.dic' version 2.4.1 from 2010-06-29.

Automatic conversion script
Id: cif_fix_enum 1527 2010-12-29 10:47:43Z saulius 
;
_cod_original_sg_symbol_H-M C2
_cod_original_formula_sum 'C50 H92.40 O45.20'
_cod_database_code 7103850
_cod_duplicate_entry 7113579

loop_
_symmetry_equiv_pos_as_xyz
'x, y, z'
'-x, y, -z'
'x+1/2, y+1/2, z'
'-x+1/2, y+1/2, -z'

loop_
_atom_site_label
_atom_site_type_symbol
_atom_site_fract_x
_atom_site_fract_y
_atom_site_fract_z
_atom_site_U_iso_or_equiv
_atom_site_adp_type
_atom_site_occupancy
_atom_site_symmetry_multiplicity
_atom_site_calc_flag
_atom_site_refinement_flags
_atom_site_disorder_assembly
_atom_site_disorder_group
O1A O 0.4147(18) 0.4817(15) 0.0173(11) 0.182(4) Uiso 0.50 1 d PD A -5
H1A H 0.4539 0.4784 0.0003 0.219 Uiso 0.50 1 d P B -5
C2A C 0.4428(5) 0.4982(11) 0.1060(9) 0.182(4) Uiso 0.50 1 d PGD A -5
C3A C 0.5084(4) 0.5233(13) 0.1639(10) 0.182(4) Uiso 0.50 1 d PG A -5
C4A C 0.5190(5) 0.5307(10) 0.2560(9) 0.182(4) Uiso 0.50 1 d PGD A -5
C5A C 0.4641(6) 0.5130(7) 0.2902(8) 0.182(4) Uiso 0.50 1 d PGD A -5
C6A C 0.3986(7) 0.4879(5) 0.2323(8) 0.182(4) Uiso 0.50 1 d PGD A -5
C7A C 0.3879(7) 0.4805(7) 0.1402(8) 0.182(4) Uiso 0.50 1 d PG A -5
H3A H 0.5451 0.5351 0.1410 0.219 Uiso 0.50 1 d PG A -5
H4A H 0.5629 0.5475 0.2948 0.219 Uiso 0.50 1 d PG A -5
H6A H 0.3619 0.4761 0.2552 0.219 Uiso 0.50 1 d PG A -5
H7A H 0.3441 0.4637 0.1015 0.219 Uiso 0.50 1 d PG A -5
C8A C 0.4553(7) 0.5466(7) 0.3643(6) 0.182(4) Uiso 0.50 1 d PGD A -5
O9A O 0.3853(8) 0.5387(8) 0.3800(5) 0.182(4) Uiso 0.50 1 d PGD A -5
O10A O 0.4916(7) 0.5723(8) 0.4103(7) 0.182(4) Uiso 0.50 1 d PGD A -5
C11A C 0.4673(10) 0.6100(9) 0.4773(8) 0.182(4) Uiso 0.50 1 d PGD A -5
H11A H 0.4334 0.5902 0.4996 0.274 Uiso 0.50 1 d PG A -5
H11B H 0.4424 0.6420 0.4451 0.274 Uiso 0.50 1 d PG A -5
H11C H 0.5115 0.6206 0.5280 0.274 Uiso 0.50 1 d PG A -5
O63A O 0.1503(4) 0.5342(4) -0.0535(5) 0.080 Uiso 0.814(11) 1 d PG C 1
H63A H 0.1427 0.5670 -0.0628 0.096 Uiso 0.814(11) 1 calc PR C 1
O66A O 0.7649(5) 0.3529(4) 0.1503(8) 0.080 Uiso 0.606(11) 1 d PD D 3
H66A H 0.8020 0.3727 0.1720 0.096 Uiso 0.606(11) 1 calc PR D 3
O1B O 0.4300(16) 0.5292(12) 0.0269(10) 0.151(3) Uiso 0.50 1 d PD E -6
H1B H 0.4650 0.5152 0.0085 0.181 Uiso 0.50 1 d P F -6
C2B C 0.4463(7) 0.5117(8) 0.1143(9) 0.151(3) Uiso 0.50 1 d PGD E -6
C3B C 0.3855(6) 0.5091(6) 0.1448(8) 0.151(3) Uiso 0.50 1 d PG E -6
C4B C 0.3968(5) 0.4923(5) 0.2339(7) 0.151(3) Uiso 0.50 1 d PG E -6
C5B C 0.4691(5) 0.4781(5) 0.2924(7) 0.151(3) Uiso 0.50 1 d PGD E -6
C6B C 0.5299(5) 0.4806(7) 0.2619(8) 0.151(3) Uiso 0.50 1 d PG E -6
C7B C 0.5185(7) 0.4974(9) 0.1728(9) 0.151(3) Uiso 0.50 1 d PG E -6
H3B H 0.3371 0.5187 0.1057 0.181 Uiso 0.50 1 d PG E -6
H4B H 0.3562 0.4906 0.2543 0.181 Uiso 0.50 1 d PG E -6
H6B H 0.5782 0.4711 0.3010 0.181 Uiso 0.50 1 d PG E -6
H7B H 0.5592 0.4991 0.1524 0.181 Uiso 0.50 1 d PG E -6
C8B C 0.4918(6) 0.4458(5) 0.3839(7) 0.151(3) Uiso 0.50 1 d PGD E -6
O9B O 0.5549(6) 0.4400(6) 0.4383(7) 0.151(3) Uiso 0.50 1 d PGD E -6
O10B O 0.4307(7) 0.4359(7) 0.4052(8) 0.151(3) Uiso 0.50 1 d PGD E -6
C11B C 0.4555(9) 0.4002(8) 0.4831(10) 0.151(3) Uiso 0.50 1 d PGD E -6
H11D H 0.4528 0.3630 0.4627 0.226 Uiso 0.50 1 d PG E -6
H11E H 0.4235 0.4049 0.5186 0.226 Uiso 0.50 1 d PG E -6
H11F H 0.5068 0.4089 0.5201 0.226 Uiso 0.50 1 d PG E -6
O63B O 0.0521(7) 0.5299(13) -0.0370(16) 0.080 Uiso 0.186(11) 1 d PGD C 2
H63B H 0.0253 0.5224 -0.0070 0.096 Uiso 0.186(11) 1 calc PR C 2
O66B O 0.6342(7) 0.3831(7) 0.0564(8) 0.080 Uiso 0.394(11) 1 d PD D 4
H66B H 0.6044 0.4068 0.0593 0.096 Uiso 0.394(11) 1 calc PR D 4
C1G1 C 0.7164(3) 0.6740(2) 0.3155(4) 0.0360(11) Uani 1 1 d . . .
H111 H 0.7701 0.6803 0.3258 0.043 Uiso 1 1 calc R . .
O2G1 O 0.7449(2) 0.68244(17) 0.4776(3) 0.0428(9) Uani 1 1 d . . .
H212 H 0.7338 0.6976 0.5180 0.051 Uiso 1 1 calc R . .
C2G1 C 0.6964(3) 0.7021(2) 0.3896(4) 0.0379(11) Uani 1 1 d . . .
H211 H 0.7047 0.7415 0.3863 0.046 Uiso 1 1 calc R . .
O3G1 O 0.5962(3) 0.7206(2) 0.4453(3) 0.0545(12) Uani 1 1 d . . .
H312 H 0.5514 0.7156 0.4378 0.065 Uiso 1 1 calc R . .
C3G1 C 0.6144(3) 0.6926(2) 0.3758(3) 0.0378(12) Uani 1 1 d . . .
H311 H 0.6054 0.6533 0.3794 0.045 Uiso 1 1 calc R . .
O4G1 O 0.4891(2) 0.69916(16) 0.2636(3) 0.0404(9) Uani 1 1 d . . .
C4G1 C 0.5660(3) 0.7141(2) 0.2811(4) 0.0373(12) Uani 1 1 d . . .
H411 H 0.5704 0.7540 0.2795 0.045 Uiso 1 1 calc R . .
O5G1 O 0.6718(2) 0.69528(18) 0.2279(3) 0.0440(9) Uani 1 1 d . . .
C5G1 C 0.5919(3) 0.6881(3) 0.2071(4) 0.0419(13) Uani 1 1 d . . .
H511 H 0.5800 0.6490 0.2027 0.050 Uiso 1 1 calc R . .
O6G1 O 0.5658(3) 0.7713(3) 0.1140(3) 0.0672(14) Uani 1 1 d . . .
H613 H 0.5439 0.7837 0.0625 0.081 Uiso 1 1 calc R . .
C6G1 C 0.5536(4) 0.7147(4) 0.1136(4) 0.0584(17) Uani 1 1 d . . .
H611 H 0.5726 0.6977 0.0697 0.070 Uiso 1 1 calc R . .
H612 H 0.4996 0.7078 0.0934 0.070 Uiso 1 1 calc R . .
C1G2 C 0.4336(3) 0.7414(2) 0.2348(4) 0.0432(13) Uani 1 1 d . . .
H121 H 0.4586 0.7761 0.2322 0.052 Uiso 1 1 calc R . .
O2G2 O 0.4483(3) 0.7564(2) 0.3922(3) 0.0580(12) Uani 1 1 d . . .
H222 H 0.4715 0.7845 0.3907 0.070 Uiso 1 1 calc R . .
C2G2 C 0.3944(4) 0.7458(3) 0.3042(4) 0.0465(14) Uani 1 1 d . . .
H221 H 0.3589 0.7765 0.2867 0.056 Uiso 1 1 calc R . .
O3G2 O 0.3115(3) 0.7001(2) 0.3679(3) 0.0517(11) Uani 1 1 d . . .
H322 H 0.2743 0.6800 0.3525 0.062 Uiso 1 1 calc R . .
C3G2 C 0.3503(3) 0.6944(2) 0.3044(4) 0.0402(12) Uani 1 1 d . . .
H321 H 0.3851 0.6632 0.3221 0.048 Uiso 1 1 calc R . .
O4G2 O 0.2528(2) 0.63571(16) 0.2077(3) 0.0414(9) Uani 1 1 d . . .
C4G2 C 0.2932(3) 0.6853(2) 0.2081(4) 0.0386(12) Uani 1 1 d . . .
H421 H 0.2576 0.7160 0.1905 0.046 Uiso 1 1 calc R . .
O5G2 O 0.3808(2) 0.7284(2) 0.1454(3) 0.0513(11) Uani 1 1 d . . .
C5G2 C 0.3360(4) 0.6805(3) 0.1408(4) 0.0468(14) Uani 1 1 d . . .
H521 H 0.3693 0.6485 0.1571 0.056 Uiso 1 1 calc R . .
O6G2 O 0.2338(5) 0.7191(4) 0.0177(6) 0.102(2) Uiso 1 1 d . . .
H623 H 0.2576 0.7478 0.0238 0.123 Uiso 1 1 calc R . .
C6G2 C 0.2837(6) 0.6755(5) 0.0414(5) 0.083(3) Uani 1 1 d . . .
H621 H 0.3135 0.6749 0.0019 0.099 Uiso 1 1 calc R . .
H622 H 0.2555 0.6415 0.0329 0.099 Uiso 1 1 calc R . .
C1G3 C 0.1727(3) 0.6366(2) 0.1705(4) 0.0436(13) Uani 1 1 d . . .
H131 H 0.1558 0.6744 0.1544 0.052 Uiso 1 1 calc R . .
O2G3 O 0.1675(3) 0.65050(18) 0.3218(3) 0.0534(11) Uani 1 1 d . . .
H232 H 0.1508 0.6388 0.3601 0.064 Uiso 1 1 calc R . .
C2G3 C 0.1431(3) 0.6166(2) 0.2438(4) 0.0433(13) Uani 1 1 d . . .
H231 H 0.0877 0.6177 0.2184 0.052 Uiso 1 1 calc R . .
O3G3 O 0.1357(3) 0.53439(19) 0.3286(3) 0.0551(12) Uani 1 1 d . . .
H332 H 0.1494 0.5523 0.3761 0.066 Uiso 1 1 calc R . .
C3G3 C 0.1674(4) 0.5571(2) 0.2663(4) 0.0406(12) Uani 1 1 d . . .
H331 H 0.2228 0.5554 0.2939 0.049 Uiso 1 1 calc R . .
O4G3 O 0.1762(2) 0.47009(16) 0.2037(3) 0.0392(8) Uani 1 1 d . . .
C4G3 C 0.1416(3) 0.5227(2) 0.1797(4) 0.0384(12) Uani 1 1 d . . .
H431 H 0.0864 0.5188 0.1576 0.046 Uiso 1 1 calc R . .
O5G3 O 0.1444(3) 0.60371(18) 0.0908(3) 0.0503(10) Uani 1 1 d . . .
C5G3 C 0.1655(4) 0.5470(3) 0.1049(4) 0.0483(14) Uani 1 1 d . C .
H531 H 0.2205 0.5436 0.1222 0.058 Uiso 1 1 calc R . .
C6G3 C 0.1273(5) 0.5186(3) 0.0146(4) 0.075(3) Uani 1 1 d D . .
C1G4 C 0.1303(3) 0.4223(2) 0.1820(4) 0.0374(11) Uani 1 1 d . . .
H141 H 0.0768 0.4326 0.1638 0.045 Uiso 1 1 calc R . .
O2G4 O 0.1380(3) 0.41602(19) 0.3385(3) 0.0552(12) Uani 1 1 d . . .
H242 H 0.1503 0.3967 0.3844 0.066 Uiso 1 1 calc R . .
C2G4 C 0.1523(4) 0.3880(2) 0.2672(4) 0.0436(13) Uani 1 1 d . . .
H241 H 0.1205 0.3551 0.2531 0.052 Uiso 1 1 calc R . .
O3G4 O 0.2527(3) 0.33283(18) 0.3703(3) 0.0499(10) Uani 1 1 d . . .
H342 H 0.2971 0.3235 0.3843 0.060 Uiso 1 1 calc R . .
C3G4 C 0.2336(4) 0.3699(2) 0.2952(4) 0.0391(12) Uani 1 1 d . . .
H341 H 0.2672 0.4018 0.3116 0.047 Uiso 1 1 calc R . .
O4G4 O 0.3225(2) 0.32596(15) 0.2379(3) 0.0380(8) Uani 1 1 d . . .
C4G4 C 0.2439(3) 0.3395(2) 0.2139(4) 0.0364(11) Uani 1 1 d . . .
H441 H 0.2137 0.3059 0.2016 0.044 Uiso 1 1 calc R . .
O5G4 O 0.1420(2) 0.39349(17) 0.1095(3) 0.0427(9) Uani 1 1 d . . .
C5G4 C 0.2191(3) 0.3753(3) 0.1290(4) 0.0411(12) Uani 1 1 d . . .
H541 H 0.2525 0.4072 0.1399 0.049 Uiso 1 1 calc R . .
O6G4 O 0.1727(3) 0.2993(3) 0.0286(4) 0.0727(15) Uani 1 1 d . . .
H643 H 0.1736 0.2834 -0.0173 0.087 Uiso 1 1 calc R . .
C6G4 C 0.2205(4) 0.3456(3) 0.0454(4) 0.0553(17) Uani 1 1 d . . .
H641 H 0.2035 0.3699 -0.0071 0.066 Uiso 1 1 calc R . .
H642 H 0.2719 0.3342 0.0543 0.066 Uiso 1 1 calc R . .
C1G5 C 0.3410(3) 0.2717(2) 0.2255(4) 0.0406(12) Uani 1 1 d . . .
H151 H 0.2952 0.2492 0.2094 0.049 Uiso 1 1 calc R . .
O2G5 O 0.3666(2) 0.25394(19) 0.3865(3) 0.0463(10) Uani 1 1 d . . .
H252 H 0.4008 0.2528 0.4366 0.056 Uiso 1 1 calc R . .
C2G5 C 0.3980(3) 0.2513(2) 0.3155(4) 0.0372(11) Uani 1 1 d . . .
H251 H 0.4095 0.2130 0.3075 0.045 Uiso 1 1 calc R . .
O3G5 O 0.5254(3) 0.2626(2) 0.4229(3) 0.0533(11) Uani 1 1 d . . .
H352 H 0.5668 0.2592 0.4172 0.064 Uiso 1 1 calc R . .
C3G5 C 0.4721(3) 0.2844(3) 0.3400(3) 0.0397(12) Uani 1 1 d . . .
H351 H 0.4623 0.3229 0.3489 0.048 Uiso 1 1 calc R . .
O4G5 O 0.5665(2) 0.31338(16) 0.2814(3) 0.0377(8) Uani 1 1 d . . .
C4G5 C 0.5018(3) 0.2790(2) 0.2613(3) 0.0331(10) Uani 1 1 d . . .
H451 H 0.5159 0.2410 0.2558 0.040 Uiso 1 1 calc R . .
O5G5 O 0.3717(2) 0.26743(18) 0.1552(2) 0.0424(9) Uani 1 1 d . . .
C5G5 C 0.4413(3) 0.2977(3) 0.1713(4) 0.0393(12) Uani 1 1 d . . .
H551 H 0.4311 0.3366 0.1767 0.047 Uiso 1 1 calc R . .
O6G5 O 0.4892(4) 0.2367(3) 0.0835(4) 0.0780(17) Uani 1 1 d . . .
H653 H 0.4676 0.2152 0.1064 0.094 Uiso 1 1 calc R . .
C6G5 C 0.4637(4) 0.2902(3) 0.0895(4) 0.0530(16) Uani 1 1 d . . .
H651 H 0.4207 0.2982 0.0346 0.064 Uiso 1 1 calc R . .
H652 H 0.5037 0.3159 0.0926 0.064 Uiso 1 1 calc R . .
C1G6 C 0.6352(3) 0.2906(2) 0.2806(4) 0.0372(11) Uani 1 1 d . . .
H161 H 0.6285 0.2511 0.2709 0.045 Uiso 1 1 calc R . .
O2G6 O 0.6773(2) 0.27593(18) 0.4449(3) 0.0481(10) Uani 1 1 d . . .
H262 H 0.6767 0.2993 0.4824 0.058 Uiso 1 1 calc R . .
C2G6 C 0.6962(3) 0.3007(2) 0.3733(4) 0.0394(12) Uani 1 1 d . . .
H261 H 0.7432 0.2840 0.3728 0.047 Uiso 1 1 calc R . .
O3G6 O 0.7687(3) 0.3705(2) 0.4735(3) 0.0537(11) Uani 1 1 d . . .
H362 H 0.7761 0.4035 0.4818 0.064 Uiso 1 1 calc R . .
C3G6 C 0.7095(3) 0.3615(2) 0.3880(4) 0.0369(11) Uani 1 1 d . . .
H361 H 0.6630 0.3792 0.3884 0.044 Uiso 1 1 calc R . .
O4G6 O 0.7385(2) 0.44260(16) 0.3222(3) 0.0411(9) Uani 1 1 d . . .
C4G6 C 0.7313(4) 0.3848(2) 0.3103(4) 0.0389(12) Uani 1 1 d . . .
H461 H 0.7799 0.3692 0.3128 0.047 Uiso 1 1 calc R . .
O5G6 O 0.6552(3) 0.31303(17) 0.2098(3) 0.0453(10) Uani 1 1 d . . .
C5G6 C 0.6709(4) 0.3716(3) 0.2181(4) 0.0462(14) Uani 1 1 d . D .
H561 H 0.6244 0.3922 0.2104 0.055 Uiso 1 1 calc R . .
C6G6 C 0.6983(4) 0.3832(3) 0.1381(5) 0.073(2) Uani 1 1 d D . .
C1G7 C 0.8070(3) 0.4680(2) 0.3247(4) 0.0407(12) Uani 1 1 d . . .
H171 H 0.8442 0.4398 0.3258 0.049 Uiso 1 1 calc R . .
O2G7 O 0.8531(3) 0.4688(2) 0.4903(3) 0.0592(12) Uani 1 1 d . . .
H272 H 0.8831 0.4447 0.4896 0.071 Uiso 1 1 calc R . .
C2G7 C 0.8374(4) 0.5024(3) 0.4110(4) 0.0460(13) Uani 1 1 d . . .
H271 H 0.8848 0.5196 0.4125 0.055 Uiso 1 1 calc R . .
O3G7 O 0.8146(3) 0.58108(18) 0.4895(3) 0.0538(11) Uani 1 1 d . . .
H372 H 0.7844 0.6052 0.4894 0.065 Uiso 1 1 calc R . .
C3G7 C 0.7820(4) 0.5468(2) 0.4109(4) 0.0411(13) Uani 1 1 d . . .
H371 H 0.7349 0.5305 0.4122 0.049 Uiso 1 1 calc R . .
O4G7 O 0.7037(2) 0.61690(15) 0.3198(3) 0.0381(8) Uani 1 1 d . . .
C4G7 C 0.7656(3) 0.5806(2) 0.3242(4) 0.0386(12) Uani 1 1 d . . .
H471 H 0.8104 0.6017 0.3268 0.046 Uiso 1 1 calc R . .
O5G7 O 0.7933(3) 0.50168(17) 0.2458(3) 0.0498(10) Uani 1 1 d . . .
C5G7 C 0.7389(4) 0.5444(2) 0.2377(4) 0.0434(13) Uani 1 1 d . . .
H571 H 0.6897 0.5281 0.2308 0.052 Uiso 1 1 calc R . .
O6G7 O 0.7082(5) 0.5450(3) 0.0714(4) 0.097(2) Uani 1 1 d . . .
H673 H 0.7355 0.5180 0.0781 0.117 Uiso 1 1 calc R . .
C6G7 C 0.7325(6) 0.5764(3) 0.1527(5) 0.064(2) Uani 1 1 d . . .
H671 H 0.6970 0.6062 0.1462 0.077 Uiso 1 1 calc R . .
H672 H 0.7814 0.5923 0.1604 0.077 Uiso 1 1 calc R . .
O3W O 0.9966(19) 0.4331(14) 0.542(2) 0.110 Uiso 0.28(2) 1 d P . .
O5W O 0.4319(7) 0.1079(5) 0.2707(9) 0.110 Uiso 0.695(19) 1 d P . .
O6W O 0.3987(6) 0.1525(4) 0.0996(7) 0.110 Uiso 0.870(18) 1 d P . .
O1WA O 0.9109(11) 0.3946(9) 0.2069(14) 0.110 Uiso 0.45(2) 1 d P . .
O2WA O 0.9624(11) 0.5048(8) 0.2209(13) 0.110 Uiso 0.473(19) 1 d P . .
O4WA O 0.4119(11) 0.8446(9) 0.4635(18) 0.110 Uiso 0.47(2) 1 d P . .
O7WA O -0.0370(10) 0.3520(13) 0.0910(13) 0.110 Uiso 0.70(7) 1 d P . .
O8WA O 0.9402(11) 0.6547(8) 0.5924(14) 0.110 Uiso 0.52(2) 1 d P . .
O1WB O 0.9009(12) 0.4350(9) 0.1668(15) 0.110 Uiso 0.45(2) 1 d P . .
O2WB O 0.988(2) 0.4922(15) 0.318(2) 0.110 Uiso 0.26(2) 1 d P . .
O4WB O 0.4068(10) 0.8295(8) 0.5053(16) 0.110 Uiso 0.54(2) 1 d P . .
O7WB O -0.0299(17) 0.371(2) 0.077(2) 0.110 Uiso 0.40(7) 1 d P . .
O8WB O 0.9592(13) 0.6429(9) 0.5523(16) 0.110 Uiso 0.43(2) 1 d P . .
O4WC O 0.444(2) 0.8435(16) 0.593(3) 0.110 Uiso 0.241(18) 1 d P . .

loop_
_atom_site_aniso_label
_atom_site_aniso_U_11
_atom_site_aniso_U_22
_atom_site_aniso_U_33
_atom_site_aniso_U_23
_atom_site_aniso_U_13
_atom_site_aniso_U_12
C1G1 0.036(3) 0.035(3) 0.037(3) 0.005(2) 0.012(2) -0.007(2)
O2G1 0.050(2) 0.047(2) 0.0281(19) -0.0056(16) 0.0097(17) 0.0025(18)
C2G1 0.039(3) 0.037(3) 0.033(3) 0.002(2) 0.007(2) -0.004(2)
O3G1 0.049(2) 0.081(3) 0.037(2) -0.010(2) 0.0187(19) 0.009(2)
C3G1 0.043(3) 0.049(3) 0.023(2) -0.005(2) 0.014(2) -0.002(2)
O4G1 0.038(2) 0.043(2) 0.039(2) 0.0042(16) 0.0129(17) -0.0015(16)
C4G1 0.041(3) 0.040(3) 0.030(3) 0.000(2) 0.012(2) -0.007(2)
O5G1 0.045(2) 0.056(2) 0.034(2) 0.0061(17) 0.0174(17) -0.0031(18)
C5G1 0.043(3) 0.057(3) 0.025(2) -0.004(2) 0.010(2) -0.008(2)
O6G1 0.066(3) 0.082(4) 0.051(3) 0.027(3) 0.018(2) 0.017(3)
C6G1 0.053(4) 0.091(5) 0.029(3) 0.003(3) 0.011(3) 0.003(3)
C1G2 0.036(3) 0.043(3) 0.043(3) 0.004(2) 0.004(2) -0.004(2)
O2G2 0.047(2) 0.072(3) 0.051(3) -0.019(2) 0.012(2) -0.004(2)
C2G2 0.042(3) 0.046(3) 0.045(3) -0.001(3) 0.009(3) 0.000(2)
O3G2 0.048(2) 0.072(3) 0.040(2) -0.004(2) 0.021(2) -0.007(2)
C3G2 0.042(3) 0.050(3) 0.029(3) 0.006(2) 0.014(2) 0.009(2)
O4G2 0.041(2) 0.0360(19) 0.047(2) 0.0117(16) 0.0145(17) -0.0014(16)
C4G2 0.042(3) 0.040(3) 0.032(3) 0.008(2) 0.011(2) -0.003(2)
O5G2 0.047(2) 0.066(3) 0.036(2) 0.0176(19) 0.0085(18) -0.013(2)
C5G2 0.052(3) 0.057(3) 0.035(3) 0.000(3) 0.019(3) -0.014(3)
C6G2 0.089(6) 0.118(7) 0.047(4) -0.014(4) 0.031(4) -0.059(6)
C1G3 0.042(3) 0.039(3) 0.047(3) 0.005(2) 0.012(3) -0.004(2)
O2G3 0.067(3) 0.043(2) 0.062(3) -0.006(2) 0.037(2) -0.005(2)
C2G3 0.039(3) 0.041(3) 0.053(3) 0.002(2) 0.020(3) -0.002(2)
O3G3 0.089(3) 0.043(2) 0.046(2) -0.0019(18) 0.039(2) -0.014(2)
C3G3 0.052(3) 0.033(3) 0.038(3) 0.004(2) 0.018(3) -0.008(2)
O4G3 0.040(2) 0.0342(18) 0.042(2) 0.0006(16) 0.0122(17) -0.0029(16)
C4G3 0.036(3) 0.040(3) 0.037(3) 0.003(2) 0.011(2) -0.002(2)
O5G3 0.059(3) 0.046(2) 0.040(2) 0.0116(18) 0.0106(19) -0.0031(19)
C5G3 0.055(4) 0.050(3) 0.038(3) 0.009(3) 0.015(3) -0.002(3)
C6G3 0.138(8) 0.057(4) 0.037(3) 0.000(3) 0.038(4) -0.013(5)
C1G4 0.042(3) 0.035(3) 0.035(3) -0.001(2) 0.012(2) -0.002(2)
O2G4 0.082(3) 0.047(2) 0.049(3) 0.0013(19) 0.039(2) 0.012(2)
C2G4 0.055(3) 0.037(3) 0.049(3) -0.004(2) 0.032(3) -0.006(2)
O3G4 0.068(3) 0.049(2) 0.041(2) 0.0129(19) 0.029(2) 0.018(2)
C3G4 0.055(3) 0.040(3) 0.026(3) 0.001(2) 0.020(2) 0.000(2)
O4G4 0.0370(19) 0.0393(19) 0.040(2) -0.0034(16) 0.0169(16) -0.0006(15)
C4G4 0.042(3) 0.041(3) 0.029(2) -0.003(2) 0.017(2) -0.001(2)
O5G4 0.045(2) 0.045(2) 0.035(2) -0.0041(16) 0.0119(17) 0.0010(17)
C5G4 0.043(3) 0.048(3) 0.035(3) 0.001(2) 0.017(2) 0.003(2)
O6G4 0.080(4) 0.084(4) 0.052(3) -0.024(3) 0.021(3) 0.005(3)
C6G4 0.063(4) 0.076(5) 0.032(3) 0.006(3) 0.024(3) 0.011(3)
C1G5 0.044(3) 0.042(3) 0.039(3) -0.006(2) 0.018(2) -0.002(2)
O2G5 0.049(2) 0.065(3) 0.0318(19) 0.0056(19) 0.0231(18) 0.001(2)
C2G5 0.041(3) 0.040(3) 0.035(3) 0.000(2) 0.018(2) -0.003(2)
O3G5 0.043(2) 0.086(3) 0.0267(19) 0.010(2) 0.0074(17) -0.006(2)
C3G5 0.043(3) 0.054(3) 0.022(2) -0.001(2) 0.011(2) -0.001(2)
O4G5 0.0354(19) 0.039(2) 0.040(2) -0.0040(15) 0.0162(16) 0.0003(15)
C4G5 0.041(3) 0.036(2) 0.025(2) -0.0019(19) 0.014(2) -0.003(2)
O5G5 0.043(2) 0.060(2) 0.0258(18) -0.0088(17) 0.0136(16) -0.0033(18)
C5G5 0.038(3) 0.051(3) 0.027(2) 0.007(2) 0.010(2) -0.003(2)
O6G5 0.114(5) 0.078(4) 0.062(3) -0.001(3) 0.056(3) 0.011(3)
C6G5 0.054(4) 0.078(5) 0.027(3) 0.008(3) 0.014(3) -0.005(3)
C1G6 0.042(3) 0.033(2) 0.042(3) -0.003(2) 0.022(2) 0.000(2)
O2G6 0.052(2) 0.046(2) 0.044(2) 0.0126(18) 0.0141(19) 0.0072(19)
C2G6 0.038(3) 0.040(3) 0.040(3) 0.006(2) 0.015(2) 0.005(2)
O3G6 0.060(3) 0.054(2) 0.035(2) 0.0000(18) 0.0019(19) -0.016(2)
C3G6 0.045(3) 0.037(3) 0.029(3) 0.002(2) 0.013(2) 0.000(2)
O4G6 0.047(2) 0.039(2) 0.044(2) -0.0024(16) 0.0243(19) 0.0001(16)
C4G6 0.051(3) 0.035(3) 0.036(3) -0.001(2) 0.022(3) 0.001(2)
O5G6 0.058(2) 0.048(2) 0.039(2) -0.0112(17) 0.0281(19) -0.0113(19)
C5G6 0.054(3) 0.052(3) 0.032(3) 0.003(2) 0.015(3) -0.006(3)
C6G6 0.097(6) 0.084(6) 0.038(4) -0.005(3) 0.026(4) -0.037(5)
C1G7 0.047(3) 0.035(3) 0.047(3) -0.001(2) 0.026(3) -0.004(2)
O2G7 0.064(3) 0.049(2) 0.055(3) 0.004(2) 0.009(2) 0.004(2)
C2G7 0.045(3) 0.047(3) 0.048(3) 0.000(3) 0.019(3) -0.003(3)
O3G7 0.070(3) 0.045(2) 0.038(2) -0.0029(18) 0.009(2) 0.006(2)
C3G7 0.053(3) 0.044(3) 0.030(3) -0.004(2) 0.018(2) -0.004(2)
O4G7 0.039(2) 0.0358(19) 0.042(2) -0.0045(16) 0.0181(17) -0.0065(15)
C4G7 0.047(3) 0.036(3) 0.037(3) -0.002(2) 0.021(2) -0.004(2)
O5G7 0.067(3) 0.042(2) 0.054(2) -0.0016(19) 0.038(2) -0.0007(19)
C5G7 0.056(3) 0.046(3) 0.036(3) -0.004(2) 0.027(3) -0.001(3)
O6G7 0.126(6) 0.109(5) 0.057(3) -0.008(3) 0.033(4) 0.005(4)
C6G7 0.110(6) 0.054(4) 0.041(3) 0.001(3) 0.041(4) 0.001(4)

loop_
_atom_type_symbol
_atom_type_description
_atom_type_scat_dispersion_real
_atom_type_scat_dispersion_imag
_atom_type_scat_source
C C 0.0033 0.0016 'International Tables Vol C Tables 4.2.6.8 and 6.1.1.4'
O O 0.0106 0.0060 'International Tables Vol C Tables 4.2.6.8 and 6.1.1.4'
H H 0.0000 0.0000 'International Tables Vol C Tables 4.2.6.8 and 6.1.1.4'

loop_
_geom_angle_atom_site_label_1
_geom_angle_atom_site_label_2
_geom_angle_atom_site_label_3
_geom_angle
_geom_angle_site_symmetry_1
_geom_angle_site_symmetry_3
_geom_angle_publ_flag
O1A C2A C3A 137.1(18) . . ?
O1A C2A C7A 102.8(18) . . ?
C3A C2A C7A 120.0 . . ?
C2A C3A C4A 120.0 . . ?
C5A C4A C3A 120.0 . . ?
C6A C5A C4A 120.0 . . ?
C6A C5A C8A 115.8 . . ?
C4A C5A C8A 115.6 . . ?
C5A C6A C7A 120.0 . . ?
C6A C7A C2A 120.0 . . ?
O10A C8A O9A 113.1 . . ?
O10A C8A C5A 131.7 . . ?
O9A C8A C5A 115.0 . . ?
C8A O10A C11A 123.3 . . ?
O1B C2B C3B 115.9(14) . . ?
O1B C2B C7B 124.1(14) . . ?
C3B C2B C7B 120.0 . . ?
C4B C3B C2B 120.0 . . ?
C5B C4B C3B 120.0 . . ?
C4B C5B C6B 120.0 . . ?
C4B C5B C8B 128.3 . . ?
C6B C5B C8B 110.1 . . ?
C5B C6B C7B 120.0 . . ?
C6B C7B C2B 120.0 . . ?
O9B C8B O10B 122.2 . . ?
O9B C8B C5B 126.4 . . ?
O10B C8B C5B 109.8 . . ?
C8B O10B C11B 105.7 . . ?
O4G7 C1G1 O5G1 110.5(4) . . ?
O4G7 C1G1 C2G1 108.6(4) . . ?
O5G1 C1G1 C2G1 110.3(5) . . ?
O2G1 C2G1 C1G1 109.5(4) . . ?
O2G1 C2G1 C3G1 111.2(4) . . ?
C1G1 C2G1 C3G1 110.2(4) . . ?
O3G1 C3G1 C2G1 109.3(5) . . ?
O3G1 C3G1 C4G1 110.3(5) . . ?
C2G1 C3G1 C4G1 108.6(4) . . ?
C1G2 O4G1 C4G1 117.3(4) . . ?
O4G1 C4G1 C3G1 108.4(4) . . ?
O4G1 C4G1 C5G1 108.8(4) . . ?
C3G1 C4G1 C5G1 110.0(5) . . ?
C1G1 O5G1 C5G1 113.0(4) . . ?
O5G1 C5G1 C6G1 105.6(5) . . ?
O5G1 C5G1 C4G1 111.4(4) . . ?
C6G1 C5G1 C4G1 111.8(5) . . ?
O6G1 C6G1 C5G1 113.2(6) . . ?
O4G1 C1G2 O5G2 109.1(5) . . ?
O4G1 C1G2 C2G2 108.4(5) . . ?
O5G2 C1G2 C2G2 111.4(5) . . ?
O2G2 C2G2 C3G2 111.0(5) . . ?
O2G2 C2G2 C1G2 110.0(5) . . ?
C3G2 C2G2 C1G2 110.5(5) . . ?
O3G2 C3G2 C2G2 109.8(5) . . ?
O3G2 C3G2 C4G2 109.9(5) . . ?
C2G2 C3G2 C4G2 108.6(4) . . ?
C1G3 O4G2 C4G2 118.6(4) . . ?
O4G2 C4G2 C3G2 108.6(4) . . ?
O4G2 C4G2 C5G2 109.9(5) . . ?
C3G2 C4G2 C5G2 108.9(5) . . ?
C1G2 O5G2 C5G2 115.1(4) . . ?
O5G2 C5G2 C6G2 106.0(5) . . ?
O5G2 C5G2 C4G2 110.4(5) . . ?
C6G2 C5G2 C4G2 113.2(6) . . ?
O6G2 C6G2 C5G2 110.2(8) . . ?
O4G2 C1G3 O5G3 111.6(5) . . ?
O4G2 C1G3 C2G3 107.9(5) . . ?
O5G3 C1G3 C2G3 110.6(5) . . ?
O2G3 C2G3 C1G3 111.4(5) . . ?
O2G3 C2G3 C3G3 112.4(5) . . ?
C1G3 C2G3 C3G3 108.7(5) . . ?
O3G3 C3G3 C4G3 108.1(4) . . ?
O3G3 C3G3 C2G3 111.3(5) . . ?
C4G3 C3G3 C2G3 110.3(5) . . ?
C1G4 O4G3 C4G3 119.6(4) . . ?
O4G3 C4G3 C5G3 108.8(5) . . ?
O4G3 C4G3 C3G3 107.0(4) . . ?
C5G3 C4G3 C3G3 112.3(5) . . ?
C1G3 O5G3 C5G3 114.6(5) . . ?
O5G3 C5G3 C6G3 106.6(5) . . ?
O5G3 C5G3 C4G3 110.8(5) . . ?
C6G3 C5G3 C4G3 111.5(6) . . ?
O63A C6G3 O63B 92.0(13) . . ?
O63A C6G3 C5G3 115.4(7) . . ?
O63B C6G3 C5G3 120.2(14) . . ?
O5G4 C1G4 O4G3 110.3(4) . . ?
O5G4 C1G4 C2G4 111.0(5) . . ?
O4G3 C1G4 C2G4 107.1(5) . . ?
O2G4 C2G4 C1G4 110.9(5) . . ?
O2G4 C2G4 C3G4 111.9(5) . . ?
C1G4 C2G4 C3G4 110.8(5) . . ?
O3G4 C3G4 C2G4 111.1(5) . . ?
O3G4 C3G4 C4G4 107.5(5) . . ?
C2G4 C3G4 C4G4 108.3(5) . . ?
C1G5 O4G4 C4G4 117.9(4) . . ?
O4G4 C4G4 C5G4 109.4(4) . . ?
O4G4 C4G4 C3G4 108.4(4) . . ?
C5G4 C4G4 C3G4 110.5(5) . . ?
C1G4 O5G4 C5G4 114.5(4) . . ?
O5G4 C5G4 C6G4 106.9(5) . . ?
O5G4 C5G4 C4G4 109.8(4) . . ?
C6G4 C5G4 C4G4 112.7(5) . . ?
O6G4 C6G4 C5G4 110.0(5) . . ?
O4G4 C1G5 O5G5 111.6(5) . . ?
O4G4 C1G5 C2G5 108.2(4) . . ?
O5G5 C1G5 C2G5 110.0(4) . . ?
O2G5 C2G5 C1G5 110.4(4) . . ?
O2G5 C2G5 C3G5 111.9(4) . . ?
C1G5 C2G5 C3G5 110.0(4) . . ?
O3G5 C3G5 C4G5 110.8(5) . . ?
O3G5 C3G5 C2G5 108.4(5) . . ?
C4G5 C3G5 C2G5 108.3(4) . . ?
C1G6 O4G5 C4G5 118.9(4) . . ?
O4G5 C4G5 C3G5 107.6(4) . . ?
O4G5 C4G5 C5G5 109.2(4) . . ?
C3G5 C4G5 C5G5 110.2(4) . . ?
C1G5 O5G5 C5G5 114.9(4) . . ?
O5G5 C5G5 C6G5 107.6(5) . . ?
O5G5 C5G5 C4G5 110.1(4) . . ?
C6G5 C5G5 C4G5 113.8(5) . . ?
O6G5 C6G5 C5G5 112.1(5) . . ?
O5G6 C1G6 O4G5 110.8(5) . . ?
O5G6 C1G6 C2G6 111.4(4) . . ?
O4G5 C1G6 C2G6 108.5(4) . . ?
O2G6 C2G6 C3G6 112.0(5) . . ?
O2G6 C2G6 C1G6 111.3(5) . . ?
C3G6 C2G6 C1G6 109.5(4) . . ?
O3G6 C3G6 C2G6 109.2(5) . . ?
O3G6 C3G6 C4G6 110.2(5) . . ?
C2G6 C3G6 C4G6 109.0(4) . . ?
C1G7 O4G6 C4G6 118.8(4) . . ?
O4G6 C4G6 C5G6 109.8(5) . . ?
O4G6 C4G6 C3G6 107.9(4) . . ?
C5G6 C4G6 C3G6 110.5(5) . . ?
C1G6 O5G6 C5G6 114.6(4) . . ?
O5G6 C5G6 C4G6 110.6(5) . . ?
O5G6 C5G6 C6G6 103.0(5) . . ?
C4G6 C5G6 C6G6 111.9(5) . . ?
O66A C6G6 O66B 123.9(10) . . ?
O66A C6G6 C5G6 109.4(7) . . ?
O66B C6G6 C5G6 107.9(9) . . ?
O4G6 C1G7 O5G7 110.0(5) . . ?
O4G6 C1G7 C2G7 108.9(4) . . ?
O5G7 C1G7 C2G7 110.0(5) . . ?
O2G7 C2G7 C3G7 110.3(5) . . ?
O2G7 C2G7 C1G7 110.4(5) . . ?
C3G7 C2G7 C1G7 110.7(5) . . ?
O3G7 C3G7 C2G7 109.5(5) . . ?
O3G7 C3G7 C4G7 109.6(5) . . ?
C2G7 C3G7 C4G7 108.4(5) . . ?
C1G1 O4G7 C4G7 117.2(4) . . ?
O4G7 C4G7 C3G7 106.4(4) . . ?
O4G7 C4G7 C5G7 107.6(5) . . ?
C3G7 C4G7 C5G7 111.5(5) . . ?
C1G7 O5G7 C5G7 113.6(4) . . ?
O5G7 C5G7 C6G7 106.7(5) . . ?
O5G7 C5G7 C4G7 109.8(5) . . ?
C6G7 C5G7 C4G7 111.8(5) . . ?
O6G7 C6G7 C5G7 114.1(7) . . ?
O4WA O4WB O4WC 124(3) . . ?

loop_
_geom_bond_atom_site_label_1
_geom_bond_atom_site_label_2
_geom_bond_distance
_geom_bond_site_symmetry_2
_geom_bond_publ_flag
O1A C2A 1.356(6) . ?
C2A C3A 1.3900 . ?
C2A C7A 1.3900 . ?
C3A C4A 1.3900 . ?
C4A C5A 1.3900 . ?
C5A C6A 1.3900 . ?
C5A C8A 1.4741 . ?
C6A C7A 1.3900 . ?
C8A O10A 1.0148 . ?
C8A O9A 1.4391 . ?
O10A C11A 1.5768 . ?
O63A C6G3 1.337(11) . ?
O66A C6G6 1.414(6) . ?
O1B C2B 1.356(6) . ?
C2B C3B 1.3900 . ?
C2B C7B 1.3900 . ?
C3B C4B 1.3900 . ?
C4B C5B 1.3900 . ?
C5B C6B 1.3900 . ?
C5B C8B 1.5530 . ?
C6B C7B 1.3900 . ?
C8B O9B 1.2003 . ?
C8B O10B 1.3291 . ?
O10B C11B 1.4336 . ?
O63B C6G3 1.390(6) . ?
O66B C6G6 1.414(6) . ?
C1G1 O4G7 1.423(6) . ?
C1G1 O5G1 1.426(7) . ?
C1G1 C2G1 1.502(8) . ?
O2G1 C2G1 1.436(7) . ?
C2G1 C3G1 1.503(8) . ?
O3G1 C3G1 1.422(7) . ?
C3G1 C4G1 1.531(8) . ?
O4G1 C1G2 1.425(7) . ?
O4G1 C4G1 1.426(7) . ?
C4G1 C5G1 1.540(8) . ?
O5G1 C5G1 1.436(7) . ?
C5G1 C6G1 1.526(9) . ?
O6G1 C6G1 1.404(11) . ?
C1G2 O5G2 1.434(7) . ?
C1G2 C2G2 1.514(9) . ?
O2G2 C2G2 1.414(8) . ?
C2G2 C3G2 1.508(9) . ?
O3G2 C3G2 1.431(7) . ?
C3G2 C4G2 1.524(8) . ?
O4G2 C1G3 1.414(7) . ?
O4G2 C4G2 1.430(7) . ?
C4G2 C5G2 1.538(8) . ?
O5G2 C5G2 1.432(8) . ?
C5G2 C6G2 1.520(10) . ?
O6G2 C6G2 1.384(15) . ?
C1G3 O5G3 1.417(8) . ?
C1G3 C2G3 1.519(9) . ?
O2G3 C2G3 1.408(8) . ?
C2G3 C3G3 1.530(8) . ?
O3G3 C3G3 1.421(7) . ?
C3G3 C4G3 1.517(8) . ?
O4G3 C1G4 1.423(7) . ?
O4G3 C4G3 1.431(7) . ?
C4G3 C5G3 1.512(8) . ?
O5G3 C5G3 1.439(8) . ?
C5G3 C6G3 1.506(10) . ?
C1G4 O5G4 1.413(7) . ?
C1G4 C2G4 1.501(8) . ?
O2G4 C2G4 1.410(7) . ?
C2G4 C3G4 1.507(9) . ?
O3G4 C3G4 1.423(7) . ?
C3G4 C4G4 1.540(7) . ?
O4G4 C1G5 1.403(7) . ?
O4G4 C4G4 1.433(7) . ?
C4G4 C5G4 1.517(8) . ?
O5G4 C5G4 1.446(7) . ?
C5G4 C6G4 1.501(8) . ?
O6G4 C6G4 1.413(10) . ?
C1G5 O5G5 1.413(7) . ?
C1G5 C2G5 1.519(8) . ?
O2G5 C2G5 1.430(6) . ?
C2G5 C3G5 1.541(8) . ?
O3G5 C3G5 1.431(7) . ?
C3G5 C4G5 1.524(7) . ?
O4G5 C1G6 1.414(7) . ?
O4G5 C4G5 1.423(6) . ?
C4G5 C5G5 1.532(7) . ?
O5G5 C5G5 1.449(7) . ?
C5G5 C6G5 1.490(8) . ?
O6G5 C6G5 1.409(10) . ?
C1G6 O5G6 1.398(7) . ?
C1G6 C2G6 1.516(8) . ?
O2G6 C2G6 1.420(7) . ?
C2G6 C3G6 1.512(8) . ?
O3G6 C3G6 1.422(7) . ?
C3G6 C4G6 1.521(7) . ?
O4G6 C1G7 1.420(7) . ?
O4G6 C4G6 1.426(7) . ?
C4G6 C5G6 1.521(9) . ?
O5G6 C5G6 1.459(8) . ?
C5G6 C6G6 1.536(9) . ?
C1G7 O5G7 1.427(7) . ?
C1G7 C2G7 1.516(9) . ?
O2G7 C2G7 1.426(8) . ?
C2G7 C3G7 1.508(9) . ?
O3G7 C3G7 1.432(7) . ?
C3G7 C4G7 1.520(8) . ?
O4G7 C4G7 1.449(7) . ?
C4G7 C5G7 1.542(8) . ?
O5G7 C5G7 1.438(8) . ?
C5G7 C6G7 1.506(9) . ?
O6G7 C6G7 1.413(10) . ?
O3W O3W 1.35(6) 2_756 ?
O1WA O1WB 1.15(3) . ?
O2WA O2WB 1.45(4) . ?
O4WA O4WB 0.79(2) . ?
O7WA O7WB 0.54(4) . ?
O8WA O8WB 0.87(2) . ?
O4WB O4WC 1.34(4) . ?

loop_
_geom_torsion_atom_site_label_1
_geom_torsion_atom_site_label_2
_geom_torsion_atom_site_label_3
_geom_torsion_atom_site_label_4
_geom_torsion
_geom_torsion_site_symmetry_1
_geom_torsion_site_symmetry_2
_geom_torsion_site_symmetry_3
_geom_torsion_site_symmetry_4
_geom_torsion_publ_flag
O1A C2A C3A C4A -176(3) . . . . ?
C7A C2A C3A C4A 0.0 . . . . ?
C2A C3A C4A C5A 0.0 . . . . ?
C3A C4A C5A C6A 0.0 . . . . ?
C3A C4A C5A C8A -146.4 . . . . ?
C4A C5A C6A C7A 0.0 . . . . ?
C8A C5A C6A C7A 146.4 . . . . ?
C5A C6A C7A C2A 0.0 . . . . ?
O1A C2A C7A C6A 177(2) . . . . ?
C3A C2A C7A C6A 0.0 . . . . ?
C6A C5A C8A O10A -171.9 . . . . ?
C4A C5A C8A O10A -24.0 . . . . ?
C6A C5A C8A O9A 14.1 . . . . ?
C4A C5A C8A O9A 162.0 . . . . ?
O9A C8A O10A C11A -13.2 . . . . ?
C5A C8A O10A C11A 172.7 . . . . ?
O1B C2B C3B C4B -179.2(19) . . . . ?
C7B C2B C3B C4B 0.0 . . . . ?
C2B C3B C4B C5B 0.0 . . . . ?
C3B C4B C5B C6B 0.0 . . . . ?
C3B C4B C5B C8B -164.0 . . . . ?
C4B C5B C6B C7B 0.0 . . . . ?
C8B C5B C6B C7B 166.7 . . . . ?
C5B C6B C7B C2B 0.0 . . . . ?
O1B C2B C7B C6B 179(2) . . . . ?
C3B C2B C7B C6B 0.0 . . . . ?
C4B C5B C8B O9B -170.1 . . . . ?
C6B C5B C8B O9B 24.6 . . . . ?
C4B C5B C8B O10B -4.8 . . . . ?
C6B C5B C8B O10B -170.1 . . . . ?
O9B C8B O10B C11B -21.3 . . . . ?
C5B C8B O10B C11B 172.6 . . . . ?
O4G7 C1G1 C2G1 O2G1 62.0(5) . . . . ?
O5G1 C1G1 C2G1 O2G1 -176.7(4) . . . . ?
O4G7 C1G1 C2G1 C3G1 -60.5(6) . . . . ?
O5G1 C1G1 C2G1 C3G1 60.7(6) . . . . ?
O2G1 C2G1 C3G1 O3G1 59.9(6) . . . . ?
C1G1 C2G1 C3G1 O3G1 -178.5(5) . . . . ?
O2G1 C2G1 C3G1 C4G1 -179.8(4) . . . . ?
C1G1 C2G1 C3G1 C4G1 -58.2(6) . . . . ?
C1G2 O4G1 C4G1 C3G1 129.0(5) . . . . ?
C1G2 O4G1 C4G1 C5G1 -111.4(5) . . . . ?
O3G1 C3G1 C4G1 O4G1 -67.2(6) . . . . ?
C2G1 C3G1 C4G1 O4G1 173.1(4) . . . . ?
O3G1 C3G1 C4G1 C5G1 173.9(5) . . . . ?
C2G1 C3G1 C4G1 C5G1 54.2(6) . . . . ?
O4G7 C1G1 O5G1 C5G1 60.3(6) . . . . ?
C2G1 C1G1 O5G1 C5G1 -59.8(6) . . . . ?
C1G1 O5G1 C5G1 C6G1 178.1(5) . . . . ?
C1G1 O5G1 C5G1 C4G1 56.5(6) . . . . ?
O4G1 C4G1 C5G1 O5G1 -171.9(4) . . . . ?
C3G1 C4G1 C5G1 O5G1 -53.3(6) . . . . ?
O4G1 C4G1 C5G1 C6G1 70.1(6) . . . . ?
C3G1 C4G1 C5G1 C6G1 -171.2(5) . . . . ?
O5G1 C5G1 C6G1 O6G1 -64.3(7) . . . . ?
C4G1 C5G1 C6G1 O6G1 57.1(7) . . . . ?
C4G1 O4G1 C1G2 O5G2 118.6(5) . . . . ?
C4G1 O4G1 C1G2 C2G2 -120.0(5) . . . . ?
O4G1 C1G2 C2G2 O2G2 57.6(6) . . . . ?
O5G2 C1G2 C2G2 O2G2 177.6(5) . . . . ?
O4G1 C1G2 C2G2 C3G2 -65.3(6) . . . . ?
O5G2 C1G2 C2G2 C3G2 54.7(6) . . . . ?
O2G2 C2G2 C3G2 O3G2 59.7(6) . . . . ?
C1G2 C2G2 C3G2 O3G2 -178.0(5) . . . . ?
O2G2 C2G2 C3G2 C4G2 179.8(5) . . . . ?
C1G2 C2G2 C3G2 C4G2 -57.8(6) . . . . ?
C1G3 O4G2 C4G2 C3G2 129.7(5) . . . . ?
C1G3 O4G2 C4G2 C5G2 -111.3(6) . . . . ?
O3G2 C3G2 C4G2 O4G2 -61.5(6) . . . . ?
C2G2 C3G2 C4G2 O4G2 178.4(5) . . . . ?
O3G2 C3G2 C4G2 C5G2 178.8(5) . . . . ?
C2G2 C3G2 C4G2 C5G2 58.7(6) . . . . ?
O4G1 C1G2 O5G2 C5G2 65.1(6) . . . . ?
C2G2 C1G2 O5G2 C5G2 -54.5(7) . . . . ?
C1G2 O5G2 C5G2 C6G2 178.8(6) . . . . ?
C1G2 O5G2 C5G2 C4G2 55.8(7) . . . . ?
O4G2 C4G2 C5G2 O5G2 -175.9(5) . . . . ?
C3G2 C4G2 C5G2 O5G2 -57.1(6) . . . . ?
O4G2 C4G2 C5G2 C6G2 65.4(8) . . . . ?
C3G2 C4G2 C5G2 C6G2 -175.7(6) . . . . ?
O5G2 C5G2 C6G2 O6G2 -65.2(8) . . . . ?
C4G2 C5G2 C6G2 O6G2 55.9(8) . . . . ?
C4G2 O4G2 C1G3 O5G3 114.9(5) . . . . ?
C4G2 O4G2 C1G3 C2G3 -123.3(5) . . . . ?
O4G2 C1G3 C2G3 O2G3 60.6(6) . . . . ?
O5G3 C1G3 C2G3 O2G3 -177.0(5) . . . . ?
O4G2 C1G3 C2G3 C3G3 -63.8(6) . . . . ?
O5G3 C1G3 C2G3 C3G3 58.6(6) . . . . ?
O2G3 C2G3 C3G3 O3G3 61.5(6) . . . . ?
C1G3 C2G3 C3G3 O3G3 -174.7(5) . . . . ?
O2G3 C2G3 C3G3 C4G3 -178.5(5) . . . . ?
C1G3 C2G3 C3G3 C4G3 -54.6(6) . . . . ?
C1G4 O4G3 C4G3 C5G3 -111.4(5) . . . . ?
C1G4 O4G3 C4G3 C3G3 127.0(5) . . . . ?
O3G3 C3G3 C4G3 O4G3 -66.9(6) . . . . ?
C2G3 C3G3 C4G3 O4G3 171.2(4) . . . . ?
O3G3 C3G3 C4G3 C5G3 173.8(5) . . . . ?
C2G3 C3G3 C4G3 C5G3 51.9(7) . . . . ?
O4G2 C1G3 O5G3 C5G3 59.6(6) . . . . ?
C2G3 C1G3 O5G3 C5G3 -60.6(7) . . . . ?
C1G3 O5G3 C5G3 C6G3 177.2(5) . . . . ?
C1G3 O5G3 C5G3 C4G3 55.7(7) . . . . ?
O4G3 C4G3 C5G3 O5G3 -168.9(5) . . . . ?
C3G3 C4G3 C5G3 O5G3 -50.6(7) . . . . ?
O4G3 C4G3 C5G3 C6G3 72.6(7) . . . . ?
C3G3 C4G3 C5G3 C6G3 -169.2(6) . . . . ?
O5G3 C5G3 C6G3 O63A 64.7(9) . . . . ?
C4G3 C5G3 C6G3 O63A -174.2(7) . . . . ?
O5G3 C5G3 C6G3 O63B -44.1(16) . . . . ?
C4G3 C5G3 C6G3 O63B 77.0(16) . . . . ?
C4G3 O4G3 C1G4 O5G4 108.0(5) . . . . ?
C4G3 O4G3 C1G4 C2G4 -131.1(5) . . . . ?
O5G4 C1G4 C2G4 O2G4 -177.9(5) . . . . ?
O4G3 C1G4 C2G4 O2G4 61.7(6) . . . . ?
O5G4 C1G4 C2G4 C3G4 57.2(6) . . . . ?
O4G3 C1G4 C2G4 C3G4 -63.2(6) . . . . ?
O2G4 C2G4 C3G4 O3G4 61.7(6) . . . . ?
C1G4 C2G4 C3G4 O3G4 -174.0(5) . . . . ?
O2G4 C2G4 C3G4 C4G4 179.6(4) . . . . ?
C1G4 C2G4 C3G4 C4G4 -56.1(6) . . . . ?
C1G5 O4G4 C4G4 C5G4 -110.0(5) . . . . ?
C1G5 O4G4 C4G4 C3G4 129.4(5) . . . . ?
O3G4 C3G4 C4G4 O4G4 -64.2(6) . . . . ?
C2G4 C3G4 C4G4 O4G4 175.6(4) . . . . ?
O3G4 C3G4 C4G4 C5G4 175.9(5) . . . . ?
C2G4 C3G4 C4G4 C5G4 55.7(6) . . . . ?
O4G3 C1G4 O5G4 C5G4 60.4(6) . . . . ?
C2G4 C1G4 O5G4 C5G4 -58.1(6) . . . . ?
C1G4 O5G4 C5G4 C6G4 179.7(5) . . . . ?
C1G4 O5G4 C5G4 C4G4 57.2(6) . . . . ?
O4G4 C4G4 C5G4 O5G4 -174.4(4) . . . . ?
C3G4 C4G4 C5G4 O5G4 -55.1(6) . . . . ?
O4G4 C4G4 C5G4 C6G4 66.5(6) . . . . ?
C3G4 C4G4 C5G4 C6G4 -174.2(5) . . . . ?
O5G4 C5G4 C6G4 O6G4 -62.2(7) . . . . ?
C4G4 C5G4 C6G4 O6G4 58.5(7) . . . . ?
C4G4 O4G4 C1G5 O5G5 112.3(5) . . . . ?
C4G4 O4G4 C1G5 C2G5 -126.5(5) . . . . ?
O4G4 C1G5 C2G5 O2G5 59.7(6) . . . . ?
O5G5 C1G5 C2G5 O2G5 -178.2(4) . . . . ?
O4G4 C1G5 C2G5 C3G5 -64.2(5) . . . . ?
O5G5 C1G5 C2G5 C3G5 57.9(6) . . . . ?
O2G5 C2G5 C3G5 O3G5 59.4(6) . . . . ?
C1G5 C2G5 C3G5 O3G5 -177.5(4) . . . . ?
O2G5 C2G5 C3G5 C4G5 179.6(4) . . . . ?
C1G5 C2G5 C3G5 C4G5 -57.3(6) . . . . ?
C1G6 O4G5 C4G5 C3G5 126.2(5) . . . . ?
C1G6 O4G5 C4G5 C5G5 -114.2(5) . . . . ?
O3G5 C3G5 C4G5 O4G5 -66.1(6) . . . . ?
C2G5 C3G5 C4G5 O4G5 175.2(4) . . . . ?
O3G5 C3G5 C4G5 C5G5 174.9(5) . . . . ?
C2G5 C3G5 C4G5 C5G5 56.2(6) . . . . ?
O4G4 C1G5 O5G5 C5G5 61.2(6) . . . . ?
C2G5 C1G5 O5G5 C5G5 -58.9(6) . . . . ?
C1G5 O5G5 C5G5 C6G5 -178.0(5) . . . . ?
C1G5 O5G5 C5G5 C4G5 57.6(6) . . . . ?
O4G5 C4G5 C5G5 O5G5 -173.3(4) . . . . ?
C3G5 C4G5 C5G5 O5G5 -55.3(6) . . . . ?
O4G5 C4G5 C5G5 C6G5 65.9(6) . . . . ?
C3G5 C4G5 C5G5 C6G5 -176.1(5) . . . . ?
O5G5 C5G5 C6G5 O6G5 -70.8(7) . . . . ?
C4G5 C5G5 C6G5 O6G5 51.4(8) . . . . ?
C4G5 O4G5 C1G6 O5G6 114.1(5) . . . . ?
C4G5 O4G5 C1G6 C2G6 -123.3(5) . . . . ?
O5G6 C1G6 C2G6 O2G6 -177.5(4) . . . . ?
O4G5 C1G6 C2G6 O2G6 60.2(6) . . . . ?
O5G6 C1G6 C2G6 C3G6 58.0(6) . . . . ?
O4G5 C1G6 C2G6 C3G6 -64.2(6) . . . . ?
O2G6 C2G6 C3G6 O3G6 58.2(6) . . . . ?
C1G6 C2G6 C3G6 O3G6 -177.8(4) . . . . ?
O2G6 C2G6 C3G6 C4G6 178.6(4) . . . . ?
C1G6 C2G6 C3G6 C4G6 -57.4(6) . . . . ?
C1G7 O4G6 C4G6 C5G6 -113.4(5) . . . . ?
C1G7 O4G6 C4G6 C3G6 126.1(5) . . . . ?
O3G6 C3G6 C4G6 O4G6 -64.1(6) . . . . ?
C2G6 C3G6 C4G6 O4G6 176.1(5) . . . . ?
O3G6 C3G6 C4G6 C5G6 175.8(5) . . . . ?
C2G6 C3G6 C4G6 C5G6 56.1(6) . . . . ?
O4G5 C1G6 O5G6 C5G6 63.6(6) . . . . ?
C2G6 C1G6 O5G6 C5G6 -57.3(6) . . . . ?
C1G6 O5G6 C5G6 C4G6 54.9(6) . . . . ?
C1G6 O5G6 C5G6 C6G6 174.6(5) . . . . ?
O4G6 C4G6 C5G6 O5G6 -172.2(4) . . . . ?
C3G6 C4G6 C5G6 O5G6 -53.3(6) . . . . ?
O4G6 C4G6 C5G6 C6G6 73.5(7) . . . . ?
C3G6 C4G6 C5G6 C6G6 -167.5(5) . . . . ?
O5G6 C5G6 C6G6 O66A -61.7(8) . . . . ?
C4G6 C5G6 C6G6 O66A 57.1(9) . . . . ?
O5G6 C5G6 C6G6 O66B 75.5(10) . . . . ?
C4G6 C5G6 C6G6 O66B -165.6(9) . . . . ?
C4G6 O4G6 C1G7 O5G7 112.5(5) . . . . ?
C4G6 O4G6 C1G7 C2G7 -126.9(5) . . . . ?
O4G6 C1G7 C2G7 O2G7 60.9(6) . . . . ?
O5G7 C1G7 C2G7 O2G7 -178.5(5) . . . . ?
O4G6 C1G7 C2G7 C3G7 -61.6(6) . . . . ?
O5G7 C1G7 C2G7 C3G7 59.1(6) . . . . ?
O2G7 C2G7 C3G7 O3G7 61.9(6) . . . . ?
C1G7 C2G7 C3G7 O3G7 -175.7(5) . . . . ?
O2G7 C2G7 C3G7 C4G7 -178.7(5) . . . . ?
C1G7 C2G7 C3G7 C4G7 -56.2(6) . . . . ?
O5G1 C1G1 O4G7 C4G7 111.3(5) . . . . ?
C2G1 C1G1 O4G7 C4G7 -127.6(5) . . . . ?
C1G1 O4G7 C4G7 C3G7 122.7(5) . . . . ?
C1G1 O4G7 C4G7 C5G7 -117.6(5) . . . . ?
O3G7 C3G7 C4G7 O4G7 -69.5(6) . . . . ?
C2G7 C3G7 C4G7 O4G7 171.1(4) . . . . ?
O3G7 C3G7 C4G7 C5G7 173.5(5) . . . . ?
C2G7 C3G7 C4G7 C5G7 54.1(6) . . . . ?
O4G6 C1G7 O5G7 C5G7 59.7(6) . . . . ?
C2G7 C1G7 O5G7 C5G7 -60.3(6) . . . . ?
C1G7 O5G7 C5G7 C6G7 178.9(5) . . . . ?
C1G7 O5G7 C5G7 C4G7 57.5(6) . . . . ?
O4G7 C4G7 C5G7 O5G7 -170.6(4) . . . . ?
C3G7 C4G7 C5G7 O5G7 -54.2(6) . . . . ?
O4G7 C4G7 C5G7 C6G7 71.1(7) . . . . ?
C3G7 C4G7 C5G7 C6G7 -172.5(6) . . . . ?
O5G7 C5G7 C6G7 O6G7 59.9(9) . . . . ?
C4G7 C5G7 C6G7 O6G7 179.9(7) . . . . ?
